data_1010809
loop_
_publ_author_name
'Hocart, R'
'Fallot, M'

_publ_section_title
;
Structure et proprietes magnetiques du borure de manganese Mn B.
;
_journal_coden_ASTM COREAF
_journal_name_full
;
Comptes Rendus Hebdomadaires des Seances de l'Academie des Sciences
(1884 - 1965)
;
_journal_page_first 1062
_journal_page_last 1064
_journal_volume 203
_journal_year 1936
_chemical_formula_structural 'Mn B'
_chemical_formula_sum 'B Mn'
_chemical_name_systematic 'Manganese(III) boride'
_space_group_IT_number 52
_symmetry_cell_setting orthorhombic
_symmetry_Int_Tables_number 52
_symmetry_space_group_name_Hall '-P 2a 2bc'
_symmetry_space_group_name_H-M 'P n n a'
_cell_angle_alpha 90
_cell_angle_beta 90
_cell_angle_gamma 90
_cell_formula_units_Z 8
_cell_length_a 2.95
_cell_length_b 11.5
_cell_length_c 4.1
_cell_volume 139.1
_exptl_crystal_density_meas 6.12
_cod_database_code 1010809

loop_
_symmetry_equiv_pos_as_xyz
x,y,z
1/2-x,-y,z
x,1/2-y,1/2-z
1/2-x,1/2+y,1/2-z
-x,-y,-z
1/2+x,y,-z
-x,1/2+y,1/2+z
1/2+x,1/2-y,1/2+z

loop_
_atom_site_label
_atom_site_fract_x
_atom_site_fract_y
_atom_site_fract_z
? ? ? ?
